data_2221401
loop_
_publ_author_name
'Oliveira, Kely Navakoski de'
'Nunes, Ricardo Jos\'e'
'Foro, Sabine'

_publ_section_title
;
 <i>N</i>'-(4-Bromobenzylidene)quinoline-8-sulfonohydrazide
;
_journal_coeditor_code IM2087
_journal_issue 4
_journal_name_full 'Acta Crystallographica Section E'
_journal_page_first o779
_journal_paper_doi 10.1107/S1600536809008848
_journal_volume 65
_journal_year 2009
_chemical_formula_iupac 'C16 H12 Br N3 O2 S'
_chemical_formula_moiety 'C16 H12 Br N3 O2 S'
_chemical_formula_sum 'C16 H12 Br N3 O2 S'
_chemical_formula_weight 390.26
_chemical_name_systematic
;
<i>N</i>'-(4-Bromobenzylidene)quinoline-8-sulfonohydrazide
;
_space_group_IT_number 15
_symmetry_cell_setting monoclinic
_symmetry_space_group_name_Hall '-C 2yc'
_symmetry_space_group_name_H-M 'C 1 2/c 1'
_atom_sites_solution_hydrogens geom
_atom_sites_solution_primary direct
_atom_sites_solution_secondary difmap
_audit_creation_method SHELXL-97
_cell_angle_alpha 90.00
_cell_angle_beta 117.860(10)
_cell_angle_gamma 90.00
_cell_formula_units_Z 8
_cell_length_a 32.149(3)
_cell_length_b 7.0110(10)
_cell_length_c 16.589(2)
_cell_measurement_reflns_used 25
_cell_measurement_temperature 299(2)
_cell_measurement_theta_max 20.56
_cell_measurement_theta_min 3.11
_cell_volume 3305.7(8)
_computing_cell_refinement 'CAD-4-PC (Nonius, 1996)'
_computing_data_collection 'CAD-4-PC (Nonius, 1996)'
_computing_data_reduction 'REDU4 (Stoe & Cie, 1987)'
_computing_molecular_graphics 'PLATON (Spek, 2009)'
_computing_publication_material 'SHELXL97 (Sheldrick, 2008)'
_computing_structure_refinement 'SHELXL97 (Sheldrick, 2008)'
_computing_structure_solution 'SHELXS97 (Sheldrick, 2008)'
_diffrn_ambient_temperature 299(2)
_diffrn_measured_fraction_theta_full 0.999
_diffrn_measured_fraction_theta_max 0.999
_diffrn_measurement_device_type 'Enraf--Nonius CAD-4'
_diffrn_measurement_method \w/2\q
_diffrn_radiation_monochromator graphite
_diffrn_radiation_source 'fine-focus sealed tube'
_diffrn_radiation_type CuK\a
_diffrn_radiation_wavelength 1.54180
_diffrn_reflns_av_R_equivalents 0.0347
_diffrn_reflns_av_sigmaI/netI 0.0291
_diffrn_reflns_limit_h_max 38
_diffrn_reflns_limit_h_min -36
_diffrn_reflns_limit_k_max 0
_diffrn_reflns_limit_k_min -8
_diffrn_reflns_limit_l_max 4
_diffrn_reflns_limit_l_min -19
_diffrn_reflns_number 3889
_diffrn_reflns_theta_full 66.89
_diffrn_reflns_theta_max 66.89
_diffrn_reflns_theta_min 3.11
_diffrn_standards_decay_% 1.5
_diffrn_standards_interval_time 120
_diffrn_standards_number 3
_exptl_absorpt_coefficient_mu 4.681
_exptl_absorpt_correction_T_max 0.6258
_exptl_absorpt_correction_T_min 0.1468
_exptl_absorpt_correction_type psi-scan
_exptl_absorpt_process_details '(North <i>et al.</i>,  1968)'
_exptl_crystal_colour colorless
_exptl_crystal_density_diffrn 1.568
_exptl_crystal_density_method 'not measured'
_exptl_crystal_description 'long plate'
_exptl_crystal_F_000 1568
_exptl_crystal_size_max 0.65
_exptl_crystal_size_mid 0.28
_exptl_crystal_size_min 0.10
_refine_diff_density_max 0.752
_refine_diff_density_min -0.996
_refine_ls_extinction_coef 0.00043(7)
_refine_ls_extinction_expression Fc^*^=kFc[1+0.001xFc^2^\l^3^/sin(2\q)]^-1/4^
_refine_ls_extinction_method 'SHELXL97 (Sheldrick, 2008)'
_refine_ls_goodness_of_fit_ref 1.053
_refine_ls_hydrogen_treatment mixed
_refine_ls_matrix_type full
_refine_ls_number_parameters 212
_refine_ls_number_reflns 2942
_refine_ls_number_restraints 0
_refine_ls_restrained_S_all 1.053
_refine_ls_R_factor_all 0.0561
_refine_ls_R_factor_gt 0.0521
_refine_ls_shift/su_max 0.007
_refine_ls_shift/su_mean 0.001
_refine_ls_structure_factor_coef Fsqd
_refine_ls_weighting_details 'calc w=1/[\s^2^(Fo^2^)+(0.0805P)^2^+6.9219P] where P=(Fo^2^+2Fc^2^)/3'
_refine_ls_weighting_scheme calc
_refine_ls_wR_factor_gt 0.1425
_refine_ls_wR_factor_ref 0.1465
_reflns_number_gt 2677
_reflns_number_total 2942
_reflns_threshold_expression I>2\s(I)
_cod_data_source_file im2087.cif
_cod_data_source_block I
_cod_original_cell_volume 3305.7(7)
_cod_original_sg_symbol_H-M 'C 2/c'
_cod_database_code 2221401
_cod_database_fobs_code 2221401

loop_
_symmetry_equiv_pos_as_xyz
'x, y, z'
'-x, y, -z+1/2'
'x+1/2, y+1/2, z'
'-x+1/2, y+1/2, -z+1/2'
'-x, -y, -z'
'x, -y, z-1/2'
'-x+1/2, -y+1/2, -z'
'x+1/2, -y+1/2, z-1/2'

loop_
_atom_site_type_symbol
_atom_site_label
_atom_site_fract_x
_atom_site_fract_y
_atom_site_fract_z
_atom_site_U_iso_or_equiv
_atom_site_adp_type
_atom_site_calc_flag
_atom_site_refinement_flags
_atom_site_occupancy
_atom_site_disorder_assembly
_atom_site_disorder_group
Br Br1 -0.070685(17) -0.11247(10) 0.09298(5) 0.0984(3) Uani d . 1 . .
S S1 0.19475(2) 0.54754(10) 0.16299(5) 0.0399(2) Uani d . 1 . .
O O1 0.24468(8) 0.5560(3) 0.20074(15) 0.0506(6) Uani d . 1 . .
O O2 0.16963(9) 0.7062(3) 0.17320(17) 0.0550(6) Uani d . 1 . .
N N1 0.18486(8) 0.3613(4) 0.21089(16) 0.0383(5) Uani d . 1 . .
H H1N 0.2045(13) 0.269(6) 0.214(2) 0.046 Uiso d . 1 . .
N N2 0.13725(8) 0.3233(4) 0.18004(16) 0.0401(5) Uani d . 1 . .
N N3 0.20861(9) 0.1911(4) 0.07924(17) 0.0454(6) Uani d . 1 . .
C C1 0.17125(10) 0.4981(4) 0.04547(19) 0.0406(6) Uani d . 1 . .
C C2 0.14454(13) 0.6347(5) -0.0160(2) 0.0535(8) Uani d . 1 . .
H H2 0.1358 0.7442 0.0039 0.064 Uiso calc R 1 . .
C C3 0.13046(15) 0.6088(6) -0.1090(3) 0.0670(11) Uani d . 1 . .
H H3 0.1119 0.7007 -0.1508 0.080 Uiso calc R 1 . .
C C4 0.14362(15) 0.4515(6) -0.1386(2) 0.0646(11) Uani d . 1 . .
H H4 0.1348 0.4384 -0.2003 0.077 Uiso calc R 1 . .
C C5 0.17042(12) 0.3077(5) -0.0775(2) 0.0501(8) Uani d . 1 . .
C C6 0.18600(15) 0.1403(6) -0.1035(3) 0.0624(10) Uani d . 1 . .
H H6 0.1789 0.1220 -0.1641 0.075 Uiso calc R 1 . .
C C7 0.21095(14) 0.0087(6) -0.0407(3) 0.0638(10) Uani d . 1 . .
H H7 0.2216 -0.1004 -0.0573 0.077 Uiso calc R 1 . .
C C8 0.22084(13) 0.0368(5) 0.0498(3) 0.0552(8) Uani d . 1 . .
H H8 0.2370 -0.0587 0.0918 0.066 Uiso calc R 1 . .
C C9 0.18388(10) 0.3272(4) 0.01633(19) 0.0405(6) Uani d . 1 . .
C C10 0.12657(11) 0.1475(5) 0.1748(2) 0.0424(7) Uani d . 1 . .
H H10 0.1494 0.0554 0.1854 0.051 Uiso calc R 1 . .
C C11 0.07855(12) 0.0890(5) 0.1521(2) 0.0467(7) Uani d . 1 . .
C C12 0.06707(15) -0.1023(6) 0.1405(3) 0.0679(11) Uani d . 1 . .
H H12 0.0894 -0.1918 0.1449 0.082 Uiso calc R 1 . .
C C13 0.02227(16) -0.1614(7) 0.1221(4) 0.0785(12) Uani d . 1 . .
H H13 0.0145 -0.2903 0.1142 0.094 Uiso calc R 1 . .
C C14 -0.01013(13) -0.0307(6) 0.1158(3) 0.0639(10) Uani d . 1 . .
C C15 0.00053(14) 0.1602(7) 0.1269(3) 0.0758(12) Uani d . 1 . .
H H15 -0.0220 0.2487 0.1224 0.091 Uiso calc R 1 . .
C C16 0.04473(13) 0.2196(6) 0.1446(3) 0.0657(10) Uani d . 1 . .
H H16 0.0519 0.3489 0.1516 0.079 Uiso calc R 1 . .

loop_
_atom_site_aniso_label
_atom_site_aniso_U_11
_atom_site_aniso_U_22
_atom_site_aniso_U_33
_atom_site_aniso_U_12
_atom_site_aniso_U_13
_atom_site_aniso_U_23
Br1 0.0546(3) 0.1028(5) 0.1379(6) -0.0215(3) 0.0451(3) 0.0083(3)
S1 0.0378(4) 0.0351(4) 0.0470(4) -0.0033(3) 0.0202(3) -0.0071(3)
O1 0.0393(12) 0.0493(13) 0.0586(12) -0.0131(10) 0.0189(10) -0.0155(10)
O2 0.0625(14) 0.0372(11) 0.0706(14) 0.0061(11) 0.0356(12) -0.0071(10)
N1 0.0326(12) 0.0390(13) 0.0421(12) 0.0041(10) 0.0164(10) 0.0014(10)
N2 0.0346(12) 0.0430(14) 0.0435(12) 0.0001(11) 0.0189(10) -0.0027(10)
N3 0.0453(14) 0.0429(14) 0.0519(14) -0.0017(12) 0.0259(12) -0.0043(11)
C1 0.0401(15) 0.0382(15) 0.0444(15) -0.0080(12) 0.0206(12) -0.0009(12)
C2 0.0531(19) 0.0418(17) 0.0601(19) -0.0021(15) 0.0219(16) 0.0094(14)
C3 0.070(3) 0.063(2) 0.056(2) -0.0072(19) 0.0195(18) 0.0198(18)
C4 0.071(2) 0.077(3) 0.0429(17) -0.024(2) 0.0244(17) 0.0044(17)
C5 0.0496(17) 0.061(2) 0.0467(16) -0.0209(16) 0.0282(14) -0.0089(15)
C6 0.071(2) 0.070(2) 0.061(2) -0.027(2) 0.0441(19) -0.0252(19)
C7 0.065(2) 0.060(2) 0.082(3) -0.0125(19) 0.047(2) -0.026(2)
C8 0.0527(19) 0.0480(19) 0.074(2) -0.0014(15) 0.0368(17) -0.0094(16)
C9 0.0375(14) 0.0438(16) 0.0446(15) -0.0112(13) 0.0227(12) -0.0029(12)
C10 0.0392(15) 0.0413(16) 0.0469(15) 0.0020(13) 0.0203(13) 0.0002(12)
C11 0.0424(16) 0.0472(17) 0.0517(16) -0.0041(14) 0.0231(14) 0.0008(13)
C12 0.055(2) 0.048(2) 0.104(3) -0.0022(16) 0.039(2) 0.0016(19)
C13 0.062(2) 0.053(2) 0.121(4) -0.014(2) 0.043(2) -0.002(2)
C14 0.0454(19) 0.070(3) 0.075(2) -0.0129(18) 0.0271(17) 0.0046(19)
C15 0.048(2) 0.068(3) 0.112(3) 0.0004(19) 0.038(2) -0.003(2)
C16 0.0480(19) 0.049(2) 0.098(3) -0.0031(17) 0.0332(19) -0.004(2)

loop_
_atom_type_symbol
_atom_type_description
_atom_type_scat_dispersion_real
_atom_type_scat_dispersion_imag
_atom_type_scat_source
C C 0.0181 0.0091 'International Tables Vol C Tables 4.2.6.8 and 6.1.1.4'
H H 0.0000 0.0000 'International Tables Vol C Tables 4.2.6.8 and 6.1.1.4'
Br Br -0.6763 1.2805 'International Tables Vol C Tables 4.2.6.8 and 6.1.1.4'
N N 0.0311 0.0180 'International Tables Vol C Tables 4.2.6.8 and 6.1.1.4'
O O 0.0492 0.0322 'International Tables Vol C Tables 4.2.6.8 and 6.1.1.4'
S S 0.3331 0.5567 'International Tables Vol C Tables 4.2.6.8 and 6.1.1.4'

loop_
_geom_angle_atom_site_label_1
_geom_angle_atom_site_label_2
_geom_angle_atom_site_label_3
_geom_angle_site_symmetry_1
_geom_angle_site_symmetry_3
_geom_angle
_geom_angle_publ_flag
O1 S1 O2 . . 119.85(14) ?
O1 S1 N1 . . 104.74(14) ?
O2 S1 N1 . . 108.35(14) ?
O1 S1 C1 . . 107.83(14) ?
O2 S1 C1 . . 108.02(15) ?
N1 S1 C1 . . 107.45(13) ?
N2 N1 S1 . . 113.80(19) ?
N2 N1 H1N . . 121(2) ?
S1 N1 H1N . . 108(2) ?
C10 N2 N1 . . 115.2(3) ?
C8 N3 C9 . . 117.3(3) ?
C2 C1 C9 . . 121.1(3) ?
C2 C1 S1 . . 118.7(3) ?
C9 C1 S1 . . 119.9(2) ?
C1 C2 C3 . . 119.7(4) ?
C1 C2 H2 . . 120.1 ?
C3 C2 H2 . . 120.1 ?
C4 C3 C2 . . 120.6(4) ?
C4 C3 H3 . . 119.7 ?
C2 C3 H3 . . 119.7 ?
C3 C4 C5 . . 121.0(3) ?
C3 C4 H4 . . 119.5 ?
C5 C4 H4 . . 119.5 ?
C4 C5 C9 . . 119.6(3) ?
C4 C5 C6 . . 124.0(3) ?
C9 C5 C6 . . 116.4(3) ?
C7 C6 C5 . . 120.0(3) ?
C7 C6 H6 . . 120.0 ?
C5 C6 H6 . . 120.0 ?
C6 C7 C8 . . 119.5(3) ?
C6 C7 H7 . . 120.3 ?
C8 C7 H7 . . 120.3 ?
N3 C8 C7 . . 123.7(4) ?
N3 C8 H8 . . 118.1 ?
C7 C8 H8 . . 118.1 ?
N3 C9 C5 . . 123.0(3) ?
N3 C9 C1 . . 119.2(3) ?
C5 C9 C1 . . 117.8(3) ?
N2 C10 C11 . . 120.5(3) ?
N2 C10 H10 . . 119.8 ?
C11 C10 H10 . . 119.8 ?
C12 C11 C16 . . 118.9(3) ?
C12 C11 C10 . . 119.2(3) ?
C16 C11 C10 . . 121.8(3) ?
C11 C12 C13 . . 120.2(4) ?
C11 C12 H12 . . 119.9 ?
C13 C12 H12 . . 119.9 ?
C14 C13 C12 . . 119.8(4) ?
C14 C13 H13 . . 120.1 ?
C12 C13 H13 . . 120.1 ?
C13 C14 C15 . . 121.0(4) ?
C13 C14 Br1 . . 119.6(3) ?
C15 C14 Br1 . . 119.5(3) ?
C14 C15 C16 . . 119.5(4) ?
C14 C15 H15 . . 120.2 ?
C16 C15 H15 . . 120.2 ?
C15 C16 C11 . . 120.7(4) ?
C15 C16 H16 . . 119.7 ?
C11 C16 H16 . . 119.7 ?

loop_
_geom_bond_atom_site_label_1
_geom_bond_atom_site_label_2
_geom_bond_site_symmetry_2
_geom_bond_distance
_geom_bond_publ_flag
Br1 C14 . 1.890(4) ?
S1 O1 . 1.426(2) ?
S1 O2 . 1.431(2) ?
S1 N1 . 1.635(3) ?
S1 C1 . 1.765(3) ?
N1 N2 . 1.394(3) ?
N1 H1N . 0.89(4) ?
N2 C10 . 1.271(4) ?
N3 C8 . 1.320(4) ?
N3 C9 . 1.362(4) ?
C1 C2 . 1.369(5) ?
C1 C9 . 1.421(4) ?
C2 C3 . 1.403(5) ?
C2 H2 . 0.9300 ?
C3 C4 . 1.353(6) ?
C3 H3 . 0.9300 ?
C4 C5 . 1.403(6) ?
C4 H4 . 0.9300 ?
C5 C9 . 1.413(4) ?
C5 C6 . 1.420(5) ?
C6 C7 . 1.342(6) ?
C6 H6 . 0.9300 ?
C7 C8 . 1.395(5) ?
C7 H7 . 0.9300 ?
C8 H8 . 0.9300 ?
C10 C11 . 1.467(4) ?
C10 H10 . 0.9300 ?
C11 C12 . 1.380(5) ?
C11 C16 . 1.382(5) ?
C12 C13 . 1.389(6) ?
C12 H12 . 0.9300 ?
C13 C14 . 1.354(6) ?
C13 H13 . 0.9300 ?
C14 C15 . 1.373(6) ?
C15 C16 . 1.374(5) ?
C15 H15 . 0.9300 ?
C16 H16 . 0.9300 ?

loop_
_geom_hbond_atom_site_label_D
_geom_hbond_atom_site_label_H
_geom_hbond_atom_site_label_A
_geom_hbond_site_symmetry_A
_geom_hbond_distance_DH
_geom_hbond_distance_HA
_geom_hbond_distance_DA
_geom_hbond_angle_DHA
N1 H1N O1 4_545 0.89(4) 2.18(4) 2.959(3) 146(3)
N1 H1N N3 . 0.89(4) 2.36(3) 2.887(4) 118(3)
C10 H10 O2 1_545 0.93 2.57 3.395(4) 148.7
C12 H12 O2 1_545 0.93 2.50 3.361(5) 153.9

loop_
_geom_torsion_atom_site_label_1
_geom_torsion_atom_site_label_2
_geom_torsion_atom_site_label_3
_geom_torsion_atom_site_label_4
_geom_torsion_site_symmetry_1
_geom_torsion_site_symmetry_2
_geom_torsion_site_symmetry_3
_geom_torsion_site_symmetry_4
_geom_torsion
_geom_torsion_publ_flag
O1 S1 N1 N2 . . . . -177.68(19) ?
O2 S1 N1 N2 . . . . 53.3(2) ?
C1 S1 N1 N2 . . . . -63.2(2) ?
S1 N1 N2 C10 . . . . 144.8(2) ?
O1 S1 C1 C2 . . . . -113.8(3) ?
O2 S1 C1 C2 . . . . 17.1(3) ?
N1 S1 C1 C2 . . . . 133.8(3) ?
O1 S1 C1 C9 . . . . 60.2(3) ?
O2 S1 C1 C9 . . . . -168.9(2) ?
N1 S1 C1 C9 . . . . -52.2(3) ?
C9 C1 C2 C3 . . . . -1.9(5) ?
S1 C1 C2 C3 . . . . 172.0(3) ?
C1 C2 C3 C4 . . . . -1.0(6) ?
C2 C3 C4 C5 . . . . 2.0(6) ?
C3 C4 C5 C9 . . . . 0.0(5) ?
C3 C4 C5 C6 . . . . -179.1(4) ?
C4 C5 C6 C7 . . . . -179.1(3) ?
C9 C5 C6 C7 . . . . 1.8(5) ?
C5 C6 C7 C8 . . . . 0.8(6) ?
C9 N3 C8 C7 . . . . 1.8(5) ?
C6 C7 C8 N3 . . . . -2.8(6) ?
C8 N3 C9 C5 . . . . 1.2(4) ?
C8 N3 C9 C1 . . . . -178.1(3) ?
C4 C5 C9 N3 . . . . 177.9(3) ?
C6 C5 C9 N3 . . . . -2.9(4) ?
C4 C5 C9 C1 . . . . -2.8(4) ?
C6 C5 C9 C1 . . . . 176.4(3) ?
C2 C1 C9 N3 . . . . -176.9(3) ?
S1 C1 C9 N3 . . . . 9.3(4) ?
C2 C1 C9 C5 . . . . 3.7(4) ?
S1 C1 C9 C5 . . . . -170.1(2) ?
N1 N2 C10 C11 . . . . 173.8(2) ?
N2 C10 C11 C12 . . . . 175.4(3) ?
N2 C10 C11 C16 . . . . -6.5(5) ?
C16 C11 C12 C13 . . . . -0.4(7) ?
C10 C11 C12 C13 . . . . 177.7(4) ?
C11 C12 C13 C14 . . . . -0.1(7) ?
C12 C13 C14 C15 . . . . 0.3(7) ?
C12 C13 C14 Br1 . . . . -178.9(4) ?
C13 C14 C15 C16 . . . . 0.0(7) ?
Br1 C14 C15 C16 . . . . 179.2(3) ?
C14 C15 C16 C11 . . . . -0.5(7) ?
C12 C11 C16 C15 . . . . 0.8(6) ?
C10 C11 C16 C15 . . . . -177.4(4) ?

loop_
_cod_related_entry_id
_cod_related_entry_database
_cod_related_entry_code
1 ChemSpider 24741937
